data_7026569
loop_
_publ_author_name
'Xu, Bao-Hua'
'Kehr, Gerald'
'Fr\"ohlich, Roland'
'Nauha, Elisa'
'Erker, Gerhard'

_publ_section_title
;
 Zirconocene complexes bearing novel 3-dimethylamino-1,2-dihydropentalene
 derived ligand systems.
;
_journal_issue 41
_journal_name_full 'Dalton transactions (Cambridge, England : 2003)'
_journal_page_first 9973
_journal_page_last 9981
_journal_paper_doi 10.1039/c0dt00515k
_journal_volume 39
_journal_year 2010
_chemical_formula_sum 'C24 H32 Cl2 N2 Zr'
_chemical_formula_weight 510.64
_chemical_name_systematic
;
?
;
_space_group_IT_number 14
_symmetry_cell_setting monoclinic
_symmetry_space_group_name_Hall '-P 2ybc'
_symmetry_space_group_name_H-M 'P 1 21/c 1'
_atom_sites_solution_hydrogens geom
_atom_sites_solution_primary direct
_atom_sites_solution_secondary difmap
_audit_creation_method SHELXL-97
_cell_angle_alpha 90.00
_cell_angle_beta 92.501(2)
_cell_angle_gamma 90.00
_cell_formula_units_Z 4
_cell_length_a 11.8693(2)
_cell_length_b 14.3085(3)
_cell_length_c 13.9687(3)
_cell_measurement_reflns_used 5052
_cell_measurement_temperature 223(2)
_cell_measurement_theta_max 27.88
_cell_measurement_theta_min 4.08
_cell_volume 2370.07(8)
_computing_cell_refinement 'Collect (Nonius B.V., 1998)'
_computing_data_collection 'Collect (Nonius B.V., 1998)'
_computing_data_reduction 'Denzo-SMN (Otwinowski & Minor, 1997)'
_computing_molecular_graphics 'XP (BrukerAXS, 2000)'
_computing_publication_material 'SHELXL-97 (Sheldrick, 1997)'
_computing_structure_refinement 'SHELXL-97 (Sheldrick, 1997)'
_computing_structure_solution 'SHELXS-97 (Sheldrick, 1990)'
_diffrn_ambient_temperature 223(2)
_diffrn_measured_fraction_theta_full 0.967
_diffrn_measured_fraction_theta_max 0.967
_diffrn_measurement_device_type 'Nonius KappaCCD APEXII'
_diffrn_measurement_method '\w and \f scans'
_diffrn_radiation_monochromator 'Montel mirror'
_diffrn_radiation_source 'rotating anode Nonius FR591'
_diffrn_radiation_type MoK\a
_diffrn_radiation_wavelength 0.71073
_diffrn_reflns_av_R_equivalents 0.059
_diffrn_reflns_av_sigmaI/netI 0.0450
_diffrn_reflns_limit_h_max 15
_diffrn_reflns_limit_h_min -15
_diffrn_reflns_limit_k_max 18
_diffrn_reflns_limit_k_min -17
_diffrn_reflns_limit_l_max 18
_diffrn_reflns_limit_l_min -18
_diffrn_reflns_number 15123
_diffrn_reflns_theta_full 27.92
_diffrn_reflns_theta_max 27.92
_diffrn_reflns_theta_min 4.38
_exptl_absorpt_coefficient_mu 0.702
_exptl_absorpt_correction_T_max 0.9792
_exptl_absorpt_correction_T_min 0.8170
_exptl_absorpt_correction_type multi-scan
_exptl_absorpt_process_details 'Denzo (Otwinowski, Borek, Majewski & Minor, 2003)'
_exptl_crystal_colour yellow
_exptl_crystal_density_diffrn 1.431
_exptl_crystal_density_method 'not measured'
_exptl_crystal_description plate
_exptl_crystal_F_000 1056
_exptl_crystal_size_max 0.30
_exptl_crystal_size_mid 0.30
_exptl_crystal_size_min 0.03
_refine_diff_density_max 1.202
_refine_diff_density_min -0.740
_refine_diff_density_rms 0.098
_refine_ls_extinction_method none
_refine_ls_goodness_of_fit_ref 1.040
_refine_ls_hydrogen_treatment constr
_refine_ls_matrix_type full
_refine_ls_number_parameters 270
_refine_ls_number_reflns 5503
_refine_ls_number_restraints 0
_refine_ls_restrained_S_all 1.040
_refine_ls_R_factor_all 0.0698
_refine_ls_R_factor_gt 0.0583
_refine_ls_shift/su_max 0.002
_refine_ls_shift/su_mean 0.000
_refine_ls_structure_factor_coef Fsqd
_refine_ls_weighting_details 'calc w=1/[\s^2^(Fo^2^)+(0.0660P)^2^+5.5273P] where P=(Fo^2^+2Fc^2^)/3'
_refine_ls_weighting_scheme calc
_refine_ls_wR_factor_gt 0.1426
_refine_ls_wR_factor_ref 0.1534
_reflns_number_gt 4679
_reflns_number_total 5503
_reflns_threshold_expression >2sigma(I)
_cod_data_source_file c0dt00515k.txt
_cod_data_source_block erk5328
_cod_original_sg_symbol_H-M P21/c
_cod_database_code 7026569

loop_
_symmetry_equiv_pos_as_xyz
'x, y, z'
'-x, y+1/2, -z+1/2'
'-x, -y, -z'
'x, -y-1/2, z-1/2'

loop_
_atom_site_label
_atom_site_type_symbol
_atom_site_fract_x
_atom_site_fract_y
_atom_site_fract_z
_atom_site_U_iso_or_equiv
_atom_site_adp_type
_atom_site_occupancy
_atom_site_symmetry_multiplicity
_atom_site_calc_flag
_atom_site_refinement_flags
Zr Zr 0.51204(3) 0.35856(2) 1.26462(3) 0.03329(13) Uani 1 1 d .
Cl1 Cl 0.45022(9) 0.24587(7) 1.14313(7) 0.0459(2) Uani 1 1 d .
Cl2 Cl 0.61860(9) 0.24980(8) 1.36832(8) 0.0485(3) Uani 1 1 d .
N1A N 0.8565(3) 0.4306(3) 1.3976(3) 0.0459(8) Uani 1 1 d .
C1A C 0.7911(3) 0.3226(3) 1.1572(3) 0.0383(8) Uani 1 1 d .
C2A C 0.8588(4) 0.3358(3) 1.2507(3) 0.0410(8) Uani 1 1 d .
H2A H 0.9258 0.3031 1.2663 0.049 Uiso 1 1 calc R
C3A C 0.8136(3) 0.3990(3) 1.3094(3) 0.0380(8) Uani 1 1 d .
C4A C 0.7103(3) 0.4351(3) 1.2612(3) 0.0374(8) Uani 1 1 d .
C5A C 0.6263(4) 0.5054(3) 1.2660(3) 0.0445(9) Uani 1 1 d .
H5A H 0.6157 0.5464 1.3173 0.053 Uiso 1 1 calc R
C6A C 0.5611(4) 0.5017(3) 1.1780(3) 0.0467(10) Uani 1 1 d .
H6A H 0.5002 0.5411 1.1608 0.056 Uiso 1 1 calc R
C7A C 0.6029(3) 0.4292(3) 1.1208(3) 0.0417(9) Uani 1 1 d .
H7A H 0.5750 0.4118 1.0594 0.050 Uiso 1 1 calc R
C8A C 0.6939(3) 0.3880(3) 1.1728(3) 0.0366(8) Uani 1 1 d .
C9A C 0.7559(4) 0.2200(3) 1.1399(3) 0.0484(10) Uani 1 1 d .
H9A1 H 0.7152 0.1976 1.1941 0.073 Uiso 1 1 calc R
H9A2 H 0.8226 0.1820 1.1325 0.073 Uiso 1 1 calc R
H9A3 H 0.7077 0.2160 1.0821 0.073 Uiso 1 1 calc R
C10A C 0.8575(4) 0.3566(3) 1.0718(3) 0.0495(10) Uani 1 1 d .
H10A H 0.8110 0.3504 1.0133 0.074 Uiso 1 1 calc R
H10B H 0.9252 0.3193 1.0670 0.074 Uiso 1 1 calc R
H10C H 0.8780 0.4217 1.0813 0.074 Uiso 1 1 calc R
C11A C 0.9515(4) 0.3788(4) 1.4374(3) 0.0564(12) Uani 1 1 d .
H11A H 0.9299 0.3141 1.4464 0.085 Uiso 1 1 calc R
H11B H 0.9757 0.4056 1.4986 0.085 Uiso 1 1 calc R
H11C H 1.0130 0.3818 1.3939 0.085 Uiso 1 1 calc R
C12A C 0.7791(4) 0.4692(4) 1.4643(3) 0.0554(11) Uani 1 1 d .
H12A H 0.7429 0.5242 1.4364 0.083 Uiso 1 1 calc R
H12B H 0.8202 0.4863 1.5233 0.083 Uiso 1 1 calc R
H12C H 0.7223 0.4229 1.4780 0.083 Uiso 1 1 calc R
N1B N 0.1937(3) 0.1889(3) 1.2637(3) 0.0584(10) Uani 1 1 d .
C1B C 0.2278(4) 0.4376(3) 1.1866(3) 0.0434(9) Uani 1 1 d .
C2B C 0.1772(4) 0.3406(3) 1.1827(3) 0.0467(10) Uani 1 1 d .
H2B H 0.1220 0.3224 1.1361 0.056 Uiso 1 1 calc R
C3B C 0.2180(3) 0.2826(3) 1.2514(3) 0.0430(9) Uani 1 1 d .
C4B C 0.3028(3) 0.3350(3) 1.3102(3) 0.0401(8) Uani 1 1 d .
C5B C 0.3720(4) 0.3298(4) 1.3932(3) 0.0495(10) Uani 1 1 d .
H5B H 0.3827 0.2773 1.4330 0.059 Uiso 1 1 calc R
C6B C 0.4227(4) 0.4179(4) 1.4062(3) 0.0524(11) Uani 1 1 d .
H6B H 0.4745 0.4340 1.4563 0.063 Uiso 1 1 calc R
C7B C 0.3836(4) 0.4785(3) 1.3323(3) 0.0481(10) Uani 1 1 d .
H7B H 0.4021 0.5420 1.3253 0.058 Uiso 1 1 calc R
C8B C 0.3111(3) 0.4252(3) 1.2708(3) 0.0374(8) Uani 1 1 d .
C9B C 0.2802(5) 0.4640(4) 1.0921(3) 0.0583(12) Uani 1 1 d .
H9B1 H 0.3382 0.4191 1.0777 0.087 Uiso 1 1 calc R
H9B2 H 0.3132 0.5259 1.0977 0.087 Uiso 1 1 calc R
H9B3 H 0.2222 0.4638 1.0409 0.087 Uiso 1 1 calc R
C10B C 0.1378(4) 0.5110(3) 1.2102(4) 0.0572(12) Uani 1 1 d .
H10D H 0.0768 0.5090 1.1617 0.086 Uiso 1 1 calc R
H10E H 0.1716 0.5727 1.2113 0.086 Uiso 1 1 calc R
H10F H 0.1085 0.4974 1.2724 0.086 Uiso 1 1 calc R
C11B C 0.1110(5) 0.1503(4) 1.1959(6) 0.081(2) Uani 1 1 d .
H11D H 0.0378 0.1776 1.2064 0.122 Uiso 1 1 calc R
H11E H 0.1071 0.0831 1.2044 0.122 Uiso 1 1 calc R
H11F H 0.1325 0.1642 1.1312 0.122 Uiso 1 1 calc R
C12B C 0.1883(6) 0.1537(4) 1.3602(5) 0.085(2) Uani 1 1 d .
H12D H 0.2526 0.1765 1.3987 0.128 Uiso 1 1 calc R
H12E H 0.1894 0.0859 1.3591 0.128 Uiso 1 1 calc R
H12F H 0.1192 0.1751 1.3877 0.128 Uiso 1 1 calc R

loop_
_atom_site_aniso_label
_atom_site_aniso_U_11
_atom_site_aniso_U_22
_atom_site_aniso_U_33
_atom_site_aniso_U_23
_atom_site_aniso_U_13
_atom_site_aniso_U_12
Zr 0.0397(2) 0.02468(19) 0.0355(2) -0.00203(13) 0.00093(14) 0.00075(13)
Cl1 0.0591(6) 0.0369(5) 0.0419(5) -0.0094(4) 0.0034(4) -0.0063(4)
Cl2 0.0528(6) 0.0408(5) 0.0514(6) 0.0121(4) -0.0027(4) 0.0038(4)
N1A 0.053(2) 0.0393(19) 0.0451(19) -0.0013(15) -0.0032(15) -0.0026(16)
C1A 0.044(2) 0.0306(18) 0.041(2) 0.0002(15) 0.0027(16) 0.0035(16)
C2A 0.044(2) 0.035(2) 0.044(2) 0.0031(16) 0.0006(16) 0.0049(16)
C3A 0.043(2) 0.0271(18) 0.044(2) 0.0041(15) 0.0020(16) -0.0019(15)
C4A 0.0413(19) 0.0241(17) 0.047(2) 0.0009(15) 0.0024(16) -0.0025(14)
C5A 0.049(2) 0.0204(16) 0.064(3) -0.0054(16) 0.0008(19) 0.0014(16)
C6A 0.046(2) 0.0261(18) 0.068(3) 0.0127(18) 0.0045(19) 0.0041(16)
C7A 0.044(2) 0.0337(19) 0.047(2) 0.0110(17) 0.0009(17) 0.0002(16)
C8A 0.042(2) 0.0269(17) 0.041(2) 0.0050(15) 0.0043(15) -0.0005(15)
C9A 0.062(3) 0.034(2) 0.049(2) -0.0049(18) 0.000(2) 0.0059(19)
C10A 0.049(2) 0.054(3) 0.046(2) 0.0014(19) 0.0036(18) 0.005(2)
C11A 0.055(3) 0.062(3) 0.051(3) 0.007(2) -0.008(2) -0.003(2)
C12A 0.064(3) 0.057(3) 0.046(2) -0.005(2) 0.008(2) -0.012(2)
N1B 0.051(2) 0.0314(19) 0.093(3) 0.0031(19) 0.009(2) -0.0033(16)
C1B 0.049(2) 0.033(2) 0.048(2) -0.0010(17) -0.0017(18) 0.0042(17)
C2B 0.042(2) 0.034(2) 0.064(3) -0.0055(18) -0.0067(19) 0.0023(16)
C3B 0.040(2) 0.033(2) 0.056(2) -0.0037(17) 0.0051(17) 0.0012(16)
C4B 0.043(2) 0.036(2) 0.042(2) 0.0012(16) 0.0077(16) 0.0010(16)
C5B 0.055(3) 0.057(3) 0.037(2) 0.0045(19) 0.0072(18) 0.003(2)
C6B 0.056(3) 0.058(3) 0.043(2) -0.017(2) -0.0002(19) 0.008(2)
C7B 0.045(2) 0.039(2) 0.061(3) -0.0186(19) 0.0045(19) 0.0028(18)
C8B 0.0428(19) 0.0311(18) 0.0386(19) -0.0055(15) 0.0048(15) 0.0040(15)
C9B 0.070(3) 0.054(3) 0.051(3) 0.012(2) -0.006(2) 0.008(2)
C10B 0.052(3) 0.036(2) 0.082(3) -0.001(2) -0.005(2) 0.009(2)
C11B 0.056(3) 0.036(3) 0.151(6) -0.028(3) -0.001(3) -0.003(2)
C12B 0.105(5) 0.048(3) 0.106(5) 0.026(3) 0.039(4) -0.002(3)

loop_
_atom_type_symbol
_atom_type_description
_atom_type_scat_dispersion_real
_atom_type_scat_dispersion_imag
_atom_type_scat_source
C C 0.0033 0.0016 'International Tables Vol C Tables 4.2.6.8 and 6.1.1.4'
H H 0.0000 0.0000 'International Tables Vol C Tables 4.2.6.8 and 6.1.1.4'
N N 0.0061 0.0033 'International Tables Vol C Tables 4.2.6.8 and 6.1.1.4'
Cl Cl 0.1484 0.1585 'International Tables Vol C Tables 4.2.6.8 and 6.1.1.4'
Zr Zr -2.9673 0.5597 'International Tables Vol C Tables 4.2.6.8 and 6.1.1.4'

loop_
_geom_angle_atom_site_label_1
_geom_angle_atom_site_label_2
_geom_angle_atom_site_label_3
_geom_angle
Cl1 Zr C6B 131.98(13)
Cl1 Zr Cl2 97.13(4)
C6B Zr Cl2 88.46(12)
Cl1 Zr C6A 106.22(12)
C6B Zr C6A 103.29(17)
Cl2 Zr C6A 133.98(11)
Cl1 Zr C5A 135.21(11)
C6B Zr C5A 87.50(16)
Cl2 Zr C5A 105.32(10)
C6A Zr C5A 33.35(15)
Cl1 Zr C7B 123.16(10)
C6B Zr C7B 33.14(16)
Cl2 Zr C7B 121.37(12)
C6A Zr C7B 77.09(15)
C5A Zr C7B 76.15(14)
Cl1 Zr C7A 80.62(10)
C6B Zr C7A 136.08(17)
Cl2 Zr C7A 119.85(10)
C6A Zr C7A 32.81(14)
C5A Zr C7A 54.60(15)
C7B Zr C7A 108.22(15)
Cl1 Zr C5B 101.52(12)
C6B Zr C5B 32.78(16)
Cl2 Zr C5B 79.33(11)
C6A Zr C5B 131.33(15)
C5A Zr C5B 120.25(15)
C7B Zr C5B 54.25(16)
C7A Zr C5B 160.52(14)
Cl1 Zr C8B 90.99(9)
C6B Zr C8B 53.64(14)
Cl2 Zr C8B 132.33(9)
C6A Zr C8B 87.00(13)
C5A Zr C8B 101.05(13)
C7B Zr C8B 32.24(13)
C7A Zr C8B 107.81(13)
C5B Zr C8B 53.05(14)
Cl1 Zr C8A 89.69(9)
C6B Zr C8A 138.25(15)
Cl2 Zr C8A 88.64(9)
C6A Zr C8A 53.25(13)
C5A Zr C8A 53.43(13)
C7B Zr C8A 127.46(14)
C7A Zr C8A 31.78(12)
C5B Zr C8A 164.41(14)
C8B Zr C8A 138.50(12)
Cl1 Zr C4A 120.85(9)
C6B Zr C4A 107.13(15)
Cl2 Zr C4A 80.41(9)
C6A Zr C4A 53.56(13)
C5A Zr C4A 32.25(12)
C7B Zr C4A 106.52(13)
C7A Zr C4A 53.09(13)
C5B Zr C4A 134.78(14)
C8B Zr C4A 133.30(13)
C8A Zr C4A 31.60(12)
Cl1 Zr C4B 79.84(10)
C6B Zr C4B 52.78(15)
Cl2 Zr C4B 104.27(10)
C6A Zr C4B 118.37(13)
C5A Zr C4B 128.88(13)
C7B Zr C4B 52.87(14)
C7A Zr C4B 133.42(13)
C5B Zr C4B 31.36(14)
C8B Zr C4B 31.51(12)
C8A Zr C4B 164.21(13)
C4A Zr C4B 158.48(13)
C3A N1A C11A 115.1(4)
C3A N1A C12A 118.5(4)
C11A N1A C12A 117.1(4)
C8A C1A C2A 100.3(3)
C8A C1A C10A 109.6(3)
C2A C1A C10A 111.0(3)
C8A C1A C9A 114.1(3)
C2A C1A C9A 112.6(3)
C10A C1A C9A 109.0(3)
C3A C2A C1A 113.5(4)
C3A C2A H2A 123.3
C1A C2A H2A 123.3
C2A C3A N1A 128.2(4)
C2A C3A C4A 107.7(4)
N1A C3A C4A 124.0(4)
C8A C4A C5A 108.0(4)
C8A C4A C3A 108.3(3)
C5A C4A C3A 143.4(4)
C8A C4A Zr 74.0(2)
C5A C4A Zr 70.1(2)
C3A C4A Zr 125.6(3)
C4A C5A C6A 106.8(4)
C4A C5A Zr 77.7(2)
C6A C5A Zr 71.8(2)
C4A C5A H5A 126.6
C6A C5A H5A 126.6
Zr C5A H5A 116.1
C7A C6A C5A 108.9(4)
C7A C6A Zr 76.3(2)
C5A C6A Zr 74.8(2)
C7A C6A H6A 125.5
C5A C6A H6A 125.5
Zr C6A H6A 115.4
C8A C7A C6A 107.3(4)
C8A C7A Zr 76.5(2)
C6A C7A Zr 70.9(2)
C8A C7A H7A 126.4
C6A C7A H7A 126.4
Zr C7A H7A 118.3
C7A C8A C4A 108.9(4)
C7A C8A C1A 139.6(4)
C4A C8A C1A 110.2(3)
C7A C8A Zr 71.7(2)
C4A C8A Zr 74.4(2)
C1A C8A Zr 129.0(2)
C1A C9A H9A1 109.5
C1A C9A H9A2 109.5
H9A1 C9A H9A2 109.5
C1A C9A H9A3 109.5
H9A1 C9A H9A3 109.5
H9A2 C9A H9A3 109.5
C1A C10A H10A 109.5
C1A C10A H10B 109.5
H10A C10A H10B 109.5
C1A C10A H10C 109.5
H10A C10A H10C 109.5
H10B C10A H10C 109.5
N1A C11A H11A 109.5
N1A C11A H11B 109.5
H11A C11A H11B 109.5
N1A C11A H11C 109.5
H11A C11A H11C 109.5
H11B C11A H11C 109.5
N1A C12A H12A 109.5
N1A C12A H12B 109.5
H12A C12A H12B 109.5
N1A C12A H12C 109.5
H12A C12A H12C 109.5
H12B C12A H12C 109.5
C3B N1B C12B 118.2(5)
C3B N1B C11B 115.3(4)
C12B N1B C11B 115.0(5)
C2B C1B C8B 99.5(3)
C2B C1B C9B 111.8(4)
C8B C1B C9B 115.0(4)
C2B C1B C10B 110.8(4)
C8B C1B C10B 110.4(4)
C9B C1B C10B 109.1(4)
C3B C2B C1B 114.3(4)
C3B C2B H2B 122.8
C1B C2B H2B 122.8
C2B C3B N1B 128.1(4)
C2B C3B C4B 107.5(4)
N1B C3B C4B 124.3(4)
C5B C4B C8B 109.0(4)
C5B C4B C3B 143.0(4)
C8B C4B C3B 107.7(4)
C5B C4B Zr 71.2(2)
C8B C4B Zr 72.7(2)
C3B C4B Zr 124.2(3)
C4B C5B C6B 107.0(4)
C4B C5B Zr 77.4(2)
C6B C5B Zr 69.8(2)
C4B C5B H5B 126.5
C6B C5B H5B 126.5
Zr C5B H5B 118.2
C5B C6B C7B 109.3(4)
C5B C6B Zr 77.4(2)
C7B C6B Zr 76.2(2)
C5B C6B H6B 125.3
C7B C6B H6B 125.3
Zr C6B H6B 113.3
C6B C7B C8B 106.6(4)
C6B C7B Zr 70.7(2)
C8B C7B Zr 76.4(2)
C6B C7B H7B 126.7
C8B C7B H7B 126.7
Zr C7B H7B 118.2
C4B C8B C7B 107.9(4)
C4B C8B C1B 110.9(3)
C7B C8B C1B 140.3(4)
C4B C8B Zr 75.8(2)
C7B C8B Zr 71.3(2)
C1B C8B Zr 126.3(3)
C1B C9B H9B1 109.5
C1B C9B H9B2 109.5
H9B1 C9B H9B2 109.5
C1B C9B H9B3 109.5
H9B1 C9B H9B3 109.5
H9B2 C9B H9B3 109.5
C1B C10B H10D 109.5
C1B C10B H10E 109.5
H10D C10B H10E 109.5
C1B C10B H10F 109.5
H10D C10B H10F 109.5
H10E C10B H10F 109.5
N1B C11B H11D 109.5
N1B C11B H11E 109.5
H11D C11B H11E 109.5
N1B C11B H11F 109.5
H11D C11B H11F 109.5
H11E C11B H11F 109.5
N1B C12B H12D 109.5
N1B C12B H12E 109.5
H12D C12B H12E 109.5
N1B C12B H12F 109.5
H12D C12B H12F 109.5
H12E C12B H12F 109.5

loop_
_geom_bond_atom_site_label_1
_geom_bond_atom_site_label_2
_geom_bond_distance
Zr Cl1 2.4309(10)
Zr C6B 2.437(4)
Zr Cl2 2.4413(11)
Zr C6A 2.461(4)
Zr C5A 2.500(4)
Zr C7B 2.508(4)
Zr C7A 2.532(4)
Zr C5B 2.534(4)
Zr C8B 2.574(4)
Zr C8A 2.593(4)
Zr C4A 2.598(4)
Zr C4B 2.612(4)
N1A C3A 1.388(5)
N1A C11A 1.441(6)
N1A C12A 1.446(6)
C1A C8A 1.509(5)
C1A C2A 1.515(6)
C1A C10A 1.537(6)
C1A C9A 1.542(6)
C2A C3A 1.348(6)
C2A H2A 0.9400
C3A C4A 1.467(5)
C4A C8A 1.413(5)
C4A C5A 1.419(5)
C5A C6A 1.424(6)
C5A H5A 0.9400
C6A C7A 1.412(6)
C6A H6A 0.9400
C7A C8A 1.405(5)
C7A H7A 0.9400
C9A H9A1 0.9700
C9A H9A2 0.9700
C9A H9A3 0.9700
C10A H10A 0.9700
C10A H10B 0.9700
C10A H10C 0.9700
C11A H11A 0.9700
C11A H11B 0.9700
C11A H11C 0.9700
C12A H12A 0.9700
C12A H12B 0.9700
C12A H12C 0.9700
N1B C3B 1.384(5)
N1B C12B 1.443(7)
N1B C11B 1.445(7)
C1B C2B 1.513(6)
C1B C8B 1.513(6)
C1B C9B 1.531(6)
C1B C10B 1.543(6)
C2B C3B 1.342(6)
C2B H2B 0.9400
C3B C4B 1.476(6)
C4B C5B 1.393(6)
C4B C8B 1.409(6)
C5B C6B 1.406(7)
C5B H5B 0.9400
C6B C7B 1.412(7)
C6B H6B 0.9400
C7B C8B 1.413(6)
C7B H7B 0.9400
C9B H9B1 0.9700
C9B H9B2 0.9700
C9B H9B3 0.9700
C10B H10D 0.9700
C10B H10E 0.9700
C10B H10F 0.9700
C11B H11D 0.9700
C11B H11E 0.9700
C11B H11F 0.9700
C12B H12D 0.9700
C12B H12E 0.9700
C12B H12F 0.9700

loop_
_geom_torsion_atom_site_label_1
_geom_torsion_atom_site_label_2
_geom_torsion_atom_site_label_3
_geom_torsion_atom_site_label_4
_geom_torsion
C8A C1A C2A C3A -1.9(4)
C10A C1A C2A C3A 113.9(4)
C9A C1A C2A C3A -123.6(4)
C1A C2A C3A N1A -176.7(4)
C1A C2A C3A C4A -0.1(5)
C11A N1A C3A C2A -10.6(6)
C12A N1A C3A C2A -156.6(4)
C11A N1A C3A C4A 173.3(4)
C12A N1A C3A C4A 27.3(6)
C2A C3A C4A C8A 2.2(4)
N1A C3A C4A C8A 179.0(4)
C2A C3A C4A C5A -169.6(5)
N1A C3A C4A C5A 7.2(8)
C2A C3A C4A Zr 85.3(4)
N1A C3A C4A Zr -97.9(4)
Cl1 Zr C4A C8A 10.6(2)
C6B Zr C4A C8A -171.4(2)
Cl2 Zr C4A C8A 103.2(2)
C6A Zr C4A C8A -77.3(2)
C5A Zr C4A C8A -116.5(3)
C7B Zr C4A C8A -136.8(2)
C7A Zr C4A C8A -36.1(2)
C5B Zr C4A C8A 167.6(2)
C8B Zr C4A C8A -115.6(2)
C4B Zr C4A C8A -152.1(3)
Cl1 Zr C4A C5A 127.0(2)
C6B Zr C4A C5A -55.0(3)
Cl2 Zr C4A C5A -140.3(3)
C6A Zr C4A C5A 39.1(3)
C7B Zr C4A C5A -20.3(3)
C7A Zr C4A C5A 80.4(3)
C5B Zr C4A C5A -75.9(3)
C8B Zr C4A C5A 0.9(3)
C8A Zr C4A C5A 116.5(3)
C4B Zr C4A C5A -35.7(5)
Cl1 Zr C4A C3A -90.7(3)
C6B Zr C4A C3A 87.3(3)
Cl2 Zr C4A C3A 1.9(3)
C6A Zr C4A C3A -178.6(4)
C5A Zr C4A C3A 142.2(5)
C7B Zr C4A C3A 121.9(3)
C7A Zr C4A C3A -137.4(4)
C5B Zr C4A C3A 66.3(4)
C8B Zr C4A C3A 143.1(3)
C8A Zr C4A C3A -101.3(4)
C4B Zr C4A C3A 106.6(4)
C8A C4A C5A C6A -1.7(4)
C3A C4A C5A C6A 170.2(5)
Zr C4A C5A C6A -66.5(3)
C8A C4A C5A Zr 64.8(3)
C3A C4A C5A Zr -123.4(6)
Cl1 Zr C5A C4A -76.6(3)
C6B Zr C5A C4A 128.4(3)
Cl2 Zr C5A C4A 40.7(3)
C6A Zr C5A C4A -112.6(4)
C7B Zr C5A C4A 160.0(3)
C7A Zr C5A C4A -75.3(3)
C5B Zr C5A C4A 127.1(3)
C8B Zr C5A C4A -179.4(2)
C8A Zr C5A C4A -35.7(2)
C4B Zr C5A C4A 164.1(2)
Cl1 Zr C5A C6A 36.0(3)
C6B Zr C5A C6A -119.0(3)
Cl2 Zr C5A C6A 153.3(2)
C7B Zr C5A C6A -87.5(3)
C7A Zr C5A C6A 37.3(2)
C5B Zr C5A C6A -120.3(3)
C8B Zr C5A C6A -66.8(3)
C8A Zr C5A C6A 76.8(3)
C4A Zr C5A C6A 112.6(4)
C4B Zr C5A C6A -83.4(3)
C4A C5A C6A C7A 1.1(5)
Zr C5A C6A C7A -69.4(3)
C4A C5A C6A Zr 70.5(3)
Cl1 Zr C6A C7A -40.1(3)
C6B Zr C6A C7A 178.2(3)
Cl2 Zr C6A C7A 77.3(3)
C5A Zr C6A C7A 114.3(4)
C7B Zr C6A C7A -161.3(3)
C5B Zr C6A C7A -162.3(2)
C8B Zr C6A C7A -130.3(3)
C8A Zr C6A C7A 36.9(2)
C4A Zr C6A C7A 76.6(3)
C4B Zr C6A C7A -127.2(2)
Cl1 Zr C6A C5A -154.5(2)
C6B Zr C6A C5A 63.9(3)
Cl2 Zr C6A C5A -37.0(3)
C7B Zr C6A C5A 84.4(3)
C7A Zr C6A C5A -114.3(4)
C5B Zr C6A C5A 83.3(3)
C8B Zr C6A C5A 115.4(2)
C8A Zr C6A C5A -77.4(3)
C4A Zr C6A C5A -37.8(2)
C4B Zr C6A C5A 118.5(2)
C5A C6A C7A C8A -0.1(5)
Zr C6A C7A C8A -68.5(3)
C5A C6A C7A Zr 68.4(3)
Cl1 Zr C7A C8A -104.9(2)
C6B Zr C7A C8A 111.5(3)
Cl2 Zr C7A C8A -12.0(3)
C6A Zr C7A C8A 114.0(4)
C5A Zr C7A C8A 76.1(3)
C7B Zr C7A C8A 133.2(2)
C5B Zr C7A C8A 157.1(4)
C8B Zr C7A C8A 167.1(2)
C4A Zr C7A C8A 35.9(2)
C4B Zr C7A C8A -171.1(2)
Cl1 Zr C7A C6A 141.1(3)
C6B Zr C7A C6A -2.5(4)
Cl2 Zr C7A C6A -126.0(2)
C5A Zr C7A C6A -37.9(2)
C7B Zr C7A C6A 19.2(3)
C5B Zr C7A C6A 43.1(6)
C8B Zr C7A C6A 53.1(3)
C8A Zr C7A C6A -114.0(4)
C4A Zr C7A C6A -78.1(3)
C4B Zr C7A C6A 74.9(3)
C6A C7A C8A C4A -0.9(4)
Zr C7A C8A C4A -65.6(3)
C6A C7A C8A C1A -166.0(5)
Zr C7A C8A C1A 129.3(5)
C6A C7A C8A Zr 64.7(3)
C5A C4A C8A C7A 1.6(4)
C3A C4A C8A C7A -173.2(3)
Zr C4A C8A C7A 63.9(3)
C5A C4A C8A C1A 171.4(3)
C3A C4A C8A C1A -3.5(4)
Zr C4A C8A C1A -126.4(3)
C5A C4A C8A Zr -62.2(3)
C3A C4A C8A Zr 122.9(3)
C2A C1A C8A C7A 168.2(5)
C10A C1A C8A C7A 51.3(6)
C9A C1A C8A C7A -71.3(6)
C2A C1A C8A C4A 3.2(4)
C10A C1A C8A C4A -113.7(4)
C9A C1A C8A C4A 123.8(4)
C2A C1A C8A Zr -82.7(4)
C10A C1A C8A Zr 160.4(3)
C9A C1A C8A Zr 37.9(5)
Cl1 Zr C8A C7A 72.5(2)
C6B Zr C8A C7A -104.2(3)
Cl2 Zr C8A C7A 169.6(2)
C6A Zr C8A C7A -38.2(3)
C5A Zr C8A C7A -80.1(3)
C7B Zr C8A C7A -60.7(3)
C5B Zr C8A C7A -151.1(5)
C8B Zr C8A C7A -18.6(3)
C4A Zr C8A C7A -116.6(3)
C4B Zr C8A C7A 24.4(6)
Cl1 Zr C8A C4A -170.9(2)
C6B Zr C8A C4A 12.4(3)
Cl2 Zr C8A C4A -73.8(2)
C6A Zr C8A C4A 78.4(3)
C5A Zr C8A C4A 36.5(2)
C7B Zr C8A C4A 55.8(3)
C7A Zr C8A C4A 116.6(3)
C5B Zr C8A C4A -34.6(6)
C8B Zr C8A C4A 97.9(3)
C4B Zr C8A C4A 140.9(4)
Cl1 Zr C8A C1A -67.4(3)
C6B Zr C8A C1A 115.9(4)
Cl2 Zr C8A C1A 29.8(3)
C6A Zr C8A C1A -178.0(4)
C5A Zr C8A C1A 140.1(4)
C7B Zr C8A C1A 159.4(3)
C7A Zr C8A C1A -139.9(5)
C5B Zr C8A C1A 69.0(6)
C8B Zr C8A C1A -158.5(3)
C4A Zr C8A C1A 103.6(4)
C4B Zr C8A C1A -115.5(5)
C8B C1B C2B C3B 1.8(5)
C9B C1B C2B C3B 123.7(4)
C10B C1B C2B C3B -114.4(4)
C1B C2B C3B N1B -176.0(4)
C1B C2B C3B C4B -0.3(5)
C12B N1B C3B C2B -144.2(5)
C11B N1B C3B C2B -2.5(7)
C12B N1B C3B C4B 40.8(7)
C11B N1B C3B C4B -177.6(4)
C2B C3B C4B C5B 172.9(6)
N1B C3B C4B C5B -11.2(9)
C2B C3B C4B C8B -1.4(5)
N1B C3B C4B C8B 174.5(4)
C2B C3B C4B Zr -82.3(4)
N1B C3B C4B Zr 93.7(5)
Cl1 Zr C4B C5B 133.2(3)
C6B Zr C4B C5B -38.5(3)
Cl2 Zr C4B C5B 38.3(3)
C6A Zr C4B C5B -123.8(3)
C5A Zr C4B C5B -85.4(3)
C7B Zr C4B C5B -80.4(3)
C7A Zr C4B C5B -160.3(3)
C8B Zr C4B C5B -117.8(4)
C8A Zr C4B C5B -177.7(4)
C4A Zr C4B C5B -61.9(5)
Cl1 Zr C4B C8B -109.0(2)
C6B Zr C4B C8B 79.3(3)
Cl2 Zr C4B C8B 156.1(2)
C6A Zr C4B C8B -6.0(3)
C5A Zr C4B C8B 32.4(3)
C7B Zr C4B C8B 37.4(2)
C7A Zr C4B C8B -42.5(3)
C5B Zr C4B C8B 117.8(4)
C8A Zr C4B C8B -59.9(5)
C4A Zr C4B C8B 56.0(4)
Cl1 Zr C4B C3B -9.0(3)
C6B Zr C4B C3B 179.4(4)
Cl2 Zr C4B C3B -103.8(3)
C6A Zr C4B C3B 94.1(4)
C5A Zr C4B C3B 132.5(3)
C7B Zr C4B C3B 137.4(4)
C7A Zr C4B C3B 57.6(4)
C5B Zr C4B C3B -142.1(5)
C8B Zr C4B C3B 100.1(4)
C8A Zr C4B C3B 40.2(6)
C4A Zr C4B C3B 156.0(3)
C8B C4B C5B C6B 0.7(5)
C3B C4B C5B C6B -173.6(5)
Zr C4B C5B C6B 64.0(3)
C8B C4B C5B Zr -63.3(3)
C3B C4B C5B Zr 122.4(6)
Cl1 Zr C5B C4B -47.1(3)
C6B Zr C5B C4B 113.7(4)
Cl2 Zr C5B C4B -142.3(3)
C6A Zr C5B C4B 76.9(3)
C5A Zr C5B C4B 116.1(3)
C7B Zr C5B C4B 75.6(3)
C7A Zr C5B C4B 47.3(6)
C8B Zr C5B C4B 35.3(2)
C8A Zr C5B C4B 177.7(4)
C4A Zr C5B C4B 152.9(2)
Cl1 Zr C5B C6B -160.8(3)
Cl2 Zr C5B C6B 104.0(3)
C6A Zr C5B C6B -36.8(3)
C5A Zr C5B C6B 2.4(3)
C7B Zr C5B C6B -38.0(3)
C7A Zr C5B C6B -66.4(5)
C8B Zr C5B C6B -78.3(3)
C8A Zr C5B C6B 64.0(6)
C4A Zr C5B C6B 39.2(4)
C4B Zr C5B C6B -113.7(4)
C4B C5B C6B C7B 1.0(5)
Zr C5B C6B C7B 70.2(3)
C4B C5B C6B Zr -69.2(3)
Cl1 Zr C6B C5B 25.7(3)
Cl2 Zr C6B C5B -72.5(3)
C6A Zr C6B C5B 152.5(3)
C5A Zr C6B C5B -177.9(3)
C7B Zr C6B C5B 113.9(4)
C7A Zr C6B C5B 153.9(3)
C8B Zr C6B C5B 76.4(3)
C8A Zr C6B C5B -158.7(2)
C4A Zr C6B C5B -152.0(3)
C4B Zr C6B C5B 36.8(3)
Cl1 Zr C6B C7B -88.2(3)
Cl2 Zr C6B C7B 173.6(3)
C6A Zr C6B C7B 38.6(3)
C5A Zr C6B C7B 68.2(3)
C7A Zr C6B C7B 40.0(4)
C5B Zr C6B C7B -113.9(4)
C8B Zr C6B C7B -37.5(2)
C8A Zr C6B C7B 87.4(3)
C4A Zr C6B C7B 94.1(3)
C4B Zr C6B C7B -77.1(3)
C5B C6B C7B C8B -2.4(5)
Zr C6B C7B C8B 68.7(3)
C5B C6B C7B Zr -71.1(3)
Cl1 Zr C7B C6B 117.4(3)
Cl2 Zr C7B C6B -7.5(3)
C6A Zr C7B C6B -141.5(3)
C5A Zr C7B C6B -107.2(3)
C7A Zr C7B C6B -152.0(3)
C5B Zr C7B C6B 37.6(3)
C8B Zr C7B C6B 113.3(4)
C8A Zr C7B C6B -123.1(3)
C4A Zr C7B C6B -96.2(3)
C4B Zr C7B C6B 76.8(3)
Cl1 Zr C7B C8B 4.1(3)
C6B Zr C7B C8B -113.3(4)
Cl2 Zr C7B C8B -120.8(2)
C6A Zr C7B C8B 105.2(3)
C5A Zr C7B C8B 139.5(3)
C7A Zr C7B C8B 94.7(3)
C5B Zr C7B C8B -75.7(3)
C8A Zr C7B C8B 123.6(3)
C4A Zr C7B C8B 150.5(2)
C4B Zr C7B C8B -36.5(2)
C5B C4B C8B C7B -2.2(5)
C3B C4B C8B C7B 174.2(3)
Zr C4B C8B C7B -64.6(3)
C5B C4B C8B C1B -173.8(3)
C3B C4B C8B C1B 2.6(4)
Zr C4B C8B C1B 123.9(3)
C5B C4B C8B Zr 62.3(3)
C3B C4B C8B Zr -121.3(3)
C6B C7B C8B C4B 2.8(5)
Zr C7B C8B C4B 67.5(3)
C6B C7B C8B C1B 170.4(5)
Zr C7B C8B C1B -124.9(5)
C6B C7B C8B Zr -64.7(3)
C2B C1B C8B C4B -2.6(4)
C9B C1B C8B C4B -122.1(4)
C10B C1B C8B C4B 113.9(4)
C2B C1B C8B C7B -170.0(5)
C9B C1B C8B C7B 70.5(7)
C10B C1B C8B C7B -53.5(7)
C2B C1B C8B Zr 84.8(4)
C9B C1B C8B Zr -34.8(5)
C10B C1B C8B Zr -158.7(3)
Cl1 Zr C8B C4B 68.5(2)
C6B Zr C8B C4B -76.3(3)
Cl2 Zr C8B C4B -32.0(3)
C6A Zr C8B C4B 174.7(3)
C5A Zr C8B C4B -154.9(2)
C7B Zr C8B C4B -114.9(4)
C7A Zr C8B C4B 149.0(2)
C5B Zr C8B C4B -35.2(2)
C8A Zr C8B C4B 159.2(2)
C4A Zr C8B C4B -155.3(2)
Cl1 Zr C8B C7B -176.6(3)
C6B Zr C8B C7B 38.6(3)
Cl2 Zr C8B C7B 82.9(3)
C6A Zr C8B C7B -70.4(3)
C5A Zr C8B C7B -40.0(3)
C7A Zr C8B C7B -96.1(3)
C5B Zr C8B C7B 79.7(3)
C8A Zr C8B C7B -85.9(3)
C4A Zr C8B C7B -40.4(3)
C4B Zr C8B C7B 114.9(4)
Cl1 Zr C8B C1B -37.2(3)
C6B Zr C8B C1B 178.0(4)
Cl2 Zr C8B C1B -137.7(3)
C6A Zr C8B C1B 69.0(3)
C5A Zr C8B C1B 99.4(3)
C7B Zr C8B C1B 139.4(5)
C7A Zr C8B C1B 43.3(4)
C5B Zr C8B C1B -140.9(4)
C8A Zr C8B C1B 53.5(4)
C4A Zr C8B C1B 99.0(3)
C4B Zr C8B C1B -105.7(4)
